data_7127074
loop_
_publ_author_name
'Xu, Fen'
'Song, Yuan-Yuan'
'Zhu, Wen-Jing'
'Liu, Chun-Sen'
'Lu, Ya-Zhou'
'Du, Miao'

_publ_section_title
;
 Rhodium-catalyzed multiple C-H activation/highly <i>meta</i>-selective
 C-H amination between amidines and alkynes.
;
_journal_issue 76
_journal_name_full 'Chemical communications (Cambridge, England)'
_journal_page_first 11227
_journal_page_last 11230
_journal_paper_doi 10.1039/d0cc04885b
_journal_volume 56
_journal_year 2020
_chemical_formula_moiety 'C23 H26 Cl N2 Rh, C7 H5 N'
_chemical_formula_sum 'C30 H31 Cl N3 Rh'
_chemical_formula_weight 571.94
_space_group_crystal_system monoclinic
_space_group_IT_number 15
_space_group_name_Hall '-C 2yc'
_space_group_name_H-M_alt 'C 1 2/c 1'
_atom_sites_solution_hydrogens geom
_atom_sites_solution_primary dual
_audit_creation_date 2019-12-23
_audit_creation_method
;
Olex2 1.2
(compiled 2018.05.29 svn.r3508 for OlexSys, GUI svn.r5506)
;
_audit_update_record
;
2019-12-26 deposited with the CCDC.	2020-08-12 downloaded from the CCDC.
;
_cell_angle_alpha 90
_cell_angle_beta 126.426(3)
_cell_angle_gamma 90
_cell_formula_units_Z 8
_cell_length_a 30.7434(11)
_cell_length_b 9.7093(4)
_cell_length_c 22.2459(7)
_cell_measurement_reflns_used 4157
_cell_measurement_temperature 273(2)
_cell_measurement_theta_max 73.3620
_cell_measurement_theta_min 3.9910
_cell_volume 5343.0(4)
_computing_molecular_graphics 'Olex2 (Dolomanov et al., 2009)'
_computing_publication_material 'Olex2 (Dolomanov et al., 2009)'
_computing_structure_refinement 'ShelXL (Sheldrick, 2015)'
_computing_structure_solution 'ShelXT (Sheldrick, 2015)'
_diffrn_ambient_temperature 273.15
_diffrn_measured_fraction_theta_full 0.907
_diffrn_measured_fraction_theta_max 0.874
_diffrn_measurement_device_type 'Bruker P4'
_diffrn_measurement_method '\w scans'
_diffrn_radiation_monochromator graphite
_diffrn_radiation_type CuK\a
_diffrn_radiation_wavelength 1.54178
_diffrn_reflns_av_R_equivalents 0.0894
_diffrn_reflns_av_unetI/netI 0.0812
_diffrn_reflns_Laue_measured_fraction_full 0.907
_diffrn_reflns_Laue_measured_fraction_max 0.874
_diffrn_reflns_limit_h_max 28
_diffrn_reflns_limit_h_min -38
_diffrn_reflns_limit_k_max 12
_diffrn_reflns_limit_k_min -11
_diffrn_reflns_limit_l_max 27
_diffrn_reflns_limit_l_min -27
_diffrn_reflns_number 9618
_diffrn_reflns_point_group_measured_fraction_full 0.907
_diffrn_reflns_point_group_measured_fraction_max 0.874
_diffrn_reflns_theta_full 67.679
_diffrn_reflns_theta_max 74.166
_diffrn_reflns_theta_min 3.573
_exptl_absorpt_coefficient_mu 6.255
_exptl_absorpt_correction_type none
_exptl_crystal_density_diffrn 1.422
_exptl_crystal_description prism
_exptl_crystal_F_000 2352
_exptl_crystal_size_max 0.22
_exptl_crystal_size_mid 0.2
_exptl_crystal_size_min 0.2
_refine_diff_density_max 2.660
_refine_diff_density_min -3.043
_refine_diff_density_rms 0.364
_refine_ls_extinction_method none
_refine_ls_goodness_of_fit_ref 1.316
_refine_ls_hydrogen_treatment constr
_refine_ls_matrix_type full
_refine_ls_number_parameters 321
_refine_ls_number_reflns 4744
_refine_ls_number_restraints 0
_refine_ls_restrained_S_all 1.316
_refine_ls_R_factor_all 0.1193
_refine_ls_R_factor_gt 0.0864
_refine_ls_shift/su_max 0.000
_refine_ls_shift/su_mean 0.000
_refine_ls_structure_factor_coef Fsqd
_refine_ls_weighting_details 'w=1/[\s^2^(Fo^2^)+(0.2000P)^2^] where P=(Fo^2^+2Fc^2^)/3'
_refine_ls_weighting_scheme calc
_refine_ls_wR_factor_gt 0.2632
_refine_ls_wR_factor_ref 0.3161
_reflns_Friedel_coverage 0.000
_reflns_number_gt 3832
_reflns_number_total 4744
_reflns_threshold_expression 'I > 2\s(I)'
_cod_data_source_file d0cc04885b2.cif
_cod_data_source_block 2
_cod_depositor_comments 'Adding full bibliography for 7127071--7127077.cif.'
_cod_database_code 7127074
_shelx_shelxl_version_number 2014/7
_shelx_space_group_comment
;
The symmetry employed for this shelxl refinement is uniquely defined
by the following loop, which should always be used as a source of
symmetry information in preference to the above space-group names.
They are only intended as comments.
;
_shelx_estimated_absorpt_t_max 0.368
_shelx_estimated_absorpt_t_min 0.340
_olex2_refinement_description
;
1. Fixed Uiso
 At 1.2 times of:
  All C(H) groups, All N(H,H) groups
 At 1.5 times of:
  All C(H,H,H) groups
2.a Aromatic/amide H refined with riding coordinates:
 C2(H2), C3(H3), C4(H4), C5(H5), C9(H9), C10(H10), C11(H11), C12(H12),
 C13(H13), C26(H26), C27(H27), C28(H28), C29(H29), C30(H30)
2.b X=CH2 refined with riding coordinates:
 N1(H1A,H1B)
2.c Idealised Me refined as rotating group:
 C19(H19A,H19B,H19C), C20(H20A,H20B,H20C), C21(H21A,H21B,H21C), C22(H22A,H22B,
 H22C), C23(H23A,H23B,H23C)
;
_olex2_submission_special_instructions 'No special instructions were received'

loop_
_space_group_symop_operation_xyz
'x, y, z'
'-x, y, -z+1/2'
'x+1/2, y+1/2, z'
'-x+1/2, y+1/2, -z+1/2'
'-x, -y, -z'
'x, -y, z-1/2'
'-x+1/2, -y+1/2, -z'
'x+1/2, -y+1/2, z-1/2'

loop_
_atom_site_label
_atom_site_type_symbol
_atom_site_fract_x
_atom_site_fract_y
_atom_site_fract_z
_atom_site_U_iso_or_equiv
_atom_site_adp_type
_atom_site_occupancy
_atom_site_site_symmetry_order
_atom_site_calc_flag
_atom_site_refinement_flags_posn
_atom_site_refinement_flags_adp
_atom_site_refinement_flags_occupancy
_atom_site_disorder_assembly
_atom_site_disorder_group
Rh1 Rh 0.62537(2) 0.34006(7) 0.24751(4) 0.0388(3) Uani 1 1 d . . . . .
C1 C 0.6400(4) 0.3532(9) 0.1695(5) 0.0398(18) Uani 1 1 d . . . . .
C2 C 0.6196(4) 0.4485(13) 0.1127(6) 0.057(3) Uani 1 1 d . . . . .
H2 H 0.5945 0.5128 0.1056 0.068 Uiso 1 1 calc R . . . .
C3 C 0.6353(4) 0.4513(12) 0.0662(6) 0.058(3) Uani 1 1 d . . . . .
H3 H 0.6199 0.5148 0.0274 0.069 Uiso 1 1 calc R . . . .
C4 C 0.6738(5) 0.3608(11) 0.0768(6) 0.052(2) Uani 1 1 d . . . . .
H4 H 0.6845 0.3637 0.0455 0.062 Uiso 1 1 calc R . . . .
C5 C 0.6965(4) 0.2660(10) 0.1340(5) 0.045(2) Uani 1 1 d . . . . .
H5 H 0.7228 0.2055 0.1416 0.054 Uiso 1 1 calc R . . . .
C6 C 0.6801(3) 0.2605(9) 0.1808(4) 0.0358(16) Uani 1 1 d . . . . .
C7 C 0.7014(4) 0.1647(9) 0.2428(5) 0.0397(18) Uani 1 1 d . . . . .
C8 C 0.6970(4) 0.0903(10) 0.3397(5) 0.0400(18) Uani 1 1 d . . . . .
C9 C 0.7311(5) 0.1379(9) 0.4141(6) 0.048(2) Uani 1 1 d . . . . .
H9 H 0.7456 0.2262 0.4240 0.058 Uiso 1 1 calc R . . . .
C10 C 0.7432(5) 0.0538(12) 0.4724(6) 0.062(3) Uani 1 1 d . . . . .
H10 H 0.7649 0.0880 0.5209 0.074 Uiso 1 1 calc R . . . .
C11 C 0.7248(5) -0.0743(12) 0.4610(7) 0.063(3) Uani 1 1 d . . . . .
H11 H 0.7332 -0.1281 0.5013 0.076 Uiso 1 1 calc R . . . .
C12 C 0.6927(5) -0.1284(13) 0.3887(8) 0.064(3) Uani 1 1 d . . . . .
H12 H 0.6796 -0.2179 0.3805 0.077 Uiso 1 1 calc R . . . .
C13 C 0.6807(4) -0.0466(10) 0.3294(7) 0.051(2) Uani 1 1 d . . . . .
H13 H 0.6612 -0.0843 0.2816 0.061 Uiso 1 1 calc R . . . .
C14 C 0.5544(5) 0.2316(14) 0.2187(8) 0.063(3) Uani 1 1 d . . . . .
C15 C 0.5369(5) 0.3441(15) 0.1691(9) 0.070(4) Uani 1 1 d . . . . .
C16 C 0.5561(5) 0.4628(15) 0.2161(9) 0.073(4) Uani 1 1 d . . . . .
C17 C 0.5792(4) 0.4236(12) 0.2903(7) 0.058(3) Uani 1 1 d . . . . .
C18 C 0.5776(4) 0.2773(12) 0.2913(7) 0.057(3) Uani 1 1 d . . . . .
C19 C 0.5412(5) 0.0828(16) 0.1955(10) 0.084(4) Uani 1 1 d . . . . .
H19A H 0.5426 0.0662 0.1541 0.126 Uiso 1 1 calc GR . . . .
H19B H 0.5056 0.0627 0.1810 0.126 Uiso 1 1 calc GR . . . .
H19C H 0.5670 0.0249 0.2367 0.126 Uiso 1 1 calc GR . . . .
C20 C 0.5053(7) 0.344(3) 0.0892(11) 0.127(9) Uani 1 1 d . . . . .
H20A H 0.5100 0.4304 0.0725 0.191 Uiso 1 1 calc GR . . . .
H20B H 0.4678 0.3322 0.0683 0.191 Uiso 1 1 calc GR . . . .
H20C H 0.5169 0.2703 0.0731 0.191 Uiso 1 1 calc GR . . . .
C21 C 0.5487(7) 0.6133(19) 0.1951(13) 0.103(6) Uani 1 1 d . . . . .
H21A H 0.5818 0.6495 0.2063 0.155 Uiso 1 1 calc GR . . . .
H21B H 0.5392 0.6631 0.2230 0.155 Uiso 1 1 calc GR . . . .
H21C H 0.5204 0.6231 0.1426 0.155 Uiso 1 1 calc GR . . . .
C22 C 0.6022(7) 0.5166(17) 0.3563(11) 0.095(6) Uani 1 1 d . . . . .
H22A H 0.6239 0.4638 0.4014 0.143 Uiso 1 1 calc GR . . . .
H22B H 0.5733 0.5600 0.3542 0.143 Uiso 1 1 calc GR . . . .
H22C H 0.6242 0.5858 0.3555 0.143 Uiso 1 1 calc GR . . . .
C23 C 0.5973(6) 0.1873(17) 0.3590(10) 0.081(4) Uani 1 1 d . . . . .
H23A H 0.6075 0.0985 0.3521 0.121 Uiso 1 1 calc GR . . . .
H23B H 0.5689 0.1766 0.3647 0.121 Uiso 1 1 calc GR . . . .
H23C H 0.6280 0.2299 0.4030 0.121 Uiso 1 1 calc GR . . . .
C24 C 0.5886(7) -0.1011(17) 0.4551(10) 0.091(5) Uani 1 1 d . . . . .
C25 C 0.6059(5) -0.0050(12) 0.5164(8) 0.067(3) Uani 1 1 d . . . . .
C26 C 0.6517(5) 0.0660(17) 0.5460(8) 0.076(4) Uani 1 1 d . . . . .
H26 H 0.6728 0.0526 0.5292 0.092 Uiso 1 1 calc R . . . .
C27 C 0.6668(7) 0.1577(17) 0.6012(10) 0.087(5) Uani 1 1 d . . . . .
H27 H 0.6981 0.2091 0.6213 0.104 Uiso 1 1 calc R . . . .
C28 C 0.6373(8) 0.1765(16) 0.6281(9) 0.081(4) Uani 1 1 d . . . . .
H28 H 0.6477 0.2397 0.6659 0.098 Uiso 1 1 calc R . . . .
C29 C 0.5929(10) 0.101(3) 0.5981(14) 0.121(7) Uani 1 1 d . . . . .
H29 H 0.5731 0.1100 0.6172 0.146 Uiso 1 1 calc R . . . .
C30 C 0.5752(8) 0.012(2) 0.5427(13) 0.107(6) Uani 1 1 d . . . . .
H30 H 0.5433 -0.0366 0.5222 0.128 Uiso 1 1 calc R . . . .
Cl1 Cl 0.69908(10) 0.4998(2) 0.32215(13) 0.0503(6) Uani 1 1 d . . . . .
N1 N 0.7397(3) 0.0749(8) 0.2602(5) 0.0472(18) Uani 1 1 d . . . . .
H1A H 0.7525 0.0209 0.2978 0.057 Uiso 1 1 calc R . . . .
H1B H 0.7518 0.0707 0.2340 0.057 Uiso 1 1 calc R . . . .
N2 N 0.6809(4) 0.1776(7) 0.2797(5) 0.0420(17) Uani 1 1 d . . . . .
N3 N 0.5712(10) -0.1722(16) 0.4034(14) 0.145(9) Uani 1 1 d . . . . .

loop_
_atom_site_aniso_label
_atom_site_aniso_U_11
_atom_site_aniso_U_22
_atom_site_aniso_U_33
_atom_site_aniso_U_23
_atom_site_aniso_U_13
_atom_site_aniso_U_12
Rh1 0.0345(5) 0.0373(4) 0.0544(5) -0.0003(2) 0.0317(4) 0.0017(2)
C1 0.027(4) 0.046(5) 0.038(4) 0.001(3) 0.015(4) 0.004(3)
C2 0.053(6) 0.063(7) 0.068(6) 0.021(5) 0.043(6) 0.024(5)
C3 0.051(6) 0.068(7) 0.044(5) 0.018(4) 0.023(5) 0.009(5)
C4 0.060(6) 0.052(6) 0.057(5) 0.009(4) 0.042(5) 0.006(5)
C5 0.046(5) 0.044(5) 0.058(5) -0.008(4) 0.038(5) -0.003(4)
C6 0.028(4) 0.040(4) 0.040(4) -0.002(3) 0.020(3) 0.000(3)
C7 0.041(5) 0.041(5) 0.044(4) -0.007(3) 0.029(4) -0.004(3)
C8 0.038(4) 0.049(5) 0.046(4) -0.012(3) 0.032(4) -0.010(4)
C9 0.067(6) 0.033(4) 0.055(5) -0.003(3) 0.042(5) 0.001(4)
C10 0.088(8) 0.058(7) 0.048(5) 0.001(4) 0.045(6) 0.014(6)
C11 0.083(8) 0.055(6) 0.072(7) 0.028(5) 0.057(7) 0.027(6)
C12 0.065(7) 0.050(6) 0.080(8) 0.009(5) 0.044(7) -0.006(5)
C13 0.051(5) 0.037(5) 0.081(7) -0.005(4) 0.048(5) -0.002(4)
C14 0.047(6) 0.064(8) 0.089(8) -0.001(6) 0.046(6) -0.008(5)
C15 0.037(6) 0.087(10) 0.096(9) 0.010(6) 0.045(7) 0.007(5)
C16 0.056(7) 0.070(8) 0.124(11) 0.014(7) 0.070(8) 0.027(6)
C17 0.053(6) 0.053(6) 0.099(8) -0.009(5) 0.062(7) 0.001(4)
C18 0.054(6) 0.057(7) 0.092(8) 0.000(5) 0.061(6) -0.003(5)
C19 0.052(7) 0.081(10) 0.103(11) -0.022(8) 0.037(8) -0.017(7)
C20 0.042(8) 0.23(3) 0.074(10) 0.019(12) 0.015(8) -0.006(10)
C21 0.078(10) 0.092(12) 0.158(17) 0.045(12) 0.080(12) 0.052(9)
C22 0.110(12) 0.074(10) 0.159(16) -0.049(10) 0.111(13) -0.025(9)
C23 0.069(8) 0.097(11) 0.112(11) 0.028(8) 0.073(9) 0.014(7)
C24 0.072(9) 0.064(9) 0.096(11) 0.017(8) 0.027(9) 0.012(7)
C25 0.057(7) 0.047(6) 0.075(7) 0.012(5) 0.027(6) 0.010(5)
C26 0.057(7) 0.095(11) 0.086(9) 0.003(7) 0.048(7) 0.004(7)
C27 0.068(9) 0.096(13) 0.093(11) -0.013(8) 0.046(9) -0.024(7)
C28 0.099(12) 0.078(10) 0.074(8) -0.004(6) 0.055(9) -0.010(8)
C29 0.140(19) 0.15(2) 0.141(18) 0.018(16) 0.117(17) 0.026(17)
C30 0.088(11) 0.107(15) 0.146(17) 0.009(12) 0.081(13) -0.020(10)
Cl1 0.0546(13) 0.0470(12) 0.0626(13) -0.0132(9) 0.0421(12) -0.0153(9)
N1 0.051(4) 0.044(4) 0.062(5) 0.011(3) 0.042(4) 0.018(3)
N2 0.052(5) 0.032(4) 0.062(5) -0.002(3) 0.044(4) 0.003(3)
N3 0.151(19) 0.068(10) 0.145(18) -0.033(9) 0.050(15) -0.003(10)

loop_
_atom_type_symbol
_atom_type_description
_atom_type_scat_dispersion_real
_atom_type_scat_dispersion_imag
_atom_type_scat_source
C C 0.0181 0.0091 'International Tables Vol C Tables 4.2.6.8 and 6.1.1.4'
H H 0.0000 0.0000 'International Tables Vol C Tables 4.2.6.8 and 6.1.1.4'
N N 0.0311 0.0180 'International Tables Vol C Tables 4.2.6.8 and 6.1.1.4'
Rh Rh 0.0927 3.6045 'International Tables Vol C Tables 4.2.6.8 and 6.1.1.4'
Cl Cl 0.3639 0.7018 'International Tables Vol C Tables 4.2.6.8 and 6.1.1.4'

loop_
_geom_angle_atom_site_label_1
_geom_angle_atom_site_label_2
_geom_angle_atom_site_label_3
_geom_angle
_geom_angle_site_symmetry_1
_geom_angle_site_symmetry_3
_geom_angle_publ_flag
C1 Rh1 C14 118.3(4) . . ?
C1 Rh1 C15 96.8(5) . . ?
C1 Rh1 C16 111.3(5) . . ?
C1 Rh1 C17 147.3(4) . . ?
C1 Rh1 C18 154.9(4) . . ?
C1 Rh1 Cl1 87.4(3) . . ?
C1 Rh1 N2 78.1(3) . . ?
C14 Rh1 C15 37.9(5) . . ?
C14 Rh1 C16 62.8(6) . . ?
C14 Rh1 C17 61.6(5) . . ?
C14 Rh1 C18 36.6(5) . . ?
C14 Rh1 Cl1 153.1(4) . . ?
C15 Rh1 C17 62.5(5) . . ?
C15 Rh1 C18 62.2(5) . . ?
C15 Rh1 Cl1 138.6(4) . . ?
C16 Rh1 C15 38.2(5) . . ?
C16 Rh1 C17 36.8(5) . . ?
C16 Rh1 C18 61.5(5) . . ?
C16 Rh1 Cl1 102.1(4) . . ?
C17 Rh1 Cl1 92.7(3) . . ?
C18 Rh1 C17 36.4(4) . . ?
C18 Rh1 Cl1 117.3(3) . . ?
N2 Rh1 C14 102.0(4) . . ?
N2 Rh1 C15 130.8(5) . . ?
N2 Rh1 C16 164.4(5) . . ?
N2 Rh1 C17 134.6(4) . . ?
N2 Rh1 C18 104.6(4) . . ?
N2 Rh1 Cl1 90.4(2) . . ?
C2 C1 Rh1 127.8(7) . . ?
C2 C1 C6 117.3(8) . . ?
C6 C1 Rh1 114.6(6) . . ?
C1 C2 H2 119.0 . . ?
C3 C2 C1 122.0(10) . . ?
C3 C2 H2 119.0 . . ?
C2 C3 H3 119.8 . . ?
C2 C3 C4 120.5(9) . . ?
C4 C3 H3 119.8 . . ?
C3 C4 H4 120.1 . . ?
C5 C4 C3 119.8(9) . . ?
C5 C4 H4 120.1 . . ?
C4 C5 H5 119.9 . . ?
C4 C5 C6 120.2(9) . . ?
C6 C5 H5 119.9 . . ?
C1 C6 C7 115.1(7) . . ?
C5 C6 C1 120.1(8) . . ?
C5 C6 C7 124.8(8) . . ?
N1 C7 C6 121.3(8) . . ?
N2 C7 C6 114.9(8) . . ?
N2 C7 N1 123.8(9) . . ?
C13 C8 C9 116.8(9) . . ?
C13 C8 N2 122.1(8) . . ?
N2 C8 C9 121.1(9) . . ?
C8 C9 H9 119.8 . . ?
C10 C9 C8 120.3(10) . . ?
C10 C9 H9 119.8 . . ?
C9 C10 H10 119.1 . . ?
C11 C10 C9 121.9(10) . . ?
C11 C10 H10 119.1 . . ?
C10 C11 H11 120.0 . . ?
C10 C11 C12 120.1(9) . . ?
C12 C11 H11 120.0 . . ?
C11 C12 H12 120.4 . . ?
C13 C12 C11 119.2(11) . . ?
C13 C12 H12 120.4 . . ?
C8 C13 H13 119.3 . . ?
C12 C13 C8 121.5(10) . . ?
C12 C13 H13 119.3 . . ?
C15 C14 Rh1 72.8(7) . . ?
C15 C14 C19 125.0(14) . . ?
C18 C14 Rh1 76.7(6) . . ?
C18 C14 C15 110.7(12) . . ?
C18 C14 C19 123.4(13) . . ?
C19 C14 Rh1 126.3(9) . . ?
C14 C15 Rh1 69.3(7) . . ?
C14 C15 C16 104.6(14) . . ?
C14 C15 C20 129.3(16) . . ?
C16 C15 Rh1 69.8(7) . . ?
C20 C15 Rh1 126.3(11) . . ?
C20 C15 C16 126.1(16) . . ?
C15 C16 Rh1 72.0(6) . . ?
C15 C16 C21 129.3(16) . . ?
C17 C16 Rh1 76.0(6) . . ?
C17 C16 C15 110.0(12) . . ?
C17 C16 C21 120.2(15) . . ?
C21 C16 Rh1 124.8(9) . . ?
C16 C17 Rh1 67.2(5) . . ?
C16 C17 C18 106.9(11) . . ?
C16 C17 C22 127.0(14) . . ?
C18 C17 Rh1 71.8(5) . . ?
C18 C17 C22 126.1(13) . . ?
C22 C17 Rh1 125.2(8) . . ?
C14 C18 Rh1 66.7(6) . . ?
C14 C18 C17 107.4(11) . . ?
C14 C18 C23 126.3(13) . . ?
C17 C18 Rh1 71.8(5) . . ?
C17 C18 C23 126.3(12) . . ?
C23 C18 Rh1 126.7(8) . . ?
C14 C19 H19A 109.5 . . ?
C14 C19 H19B 109.5 . . ?
C14 C19 H19C 109.5 . . ?
H19A C19 H19B 109.5 . . ?
H19A C19 H19C 109.5 . . ?
H19B C19 H19C 109.5 . . ?
C15 C20 H20A 109.5 . . ?
C15 C20 H20B 109.5 . . ?
C15 C20 H20C 109.5 . . ?
H20A C20 H20B 109.5 . . ?
H20A C20 H20C 109.5 . . ?
H20B C20 H20C 109.5 . . ?
C16 C21 H21A 109.5 . . ?
C16 C21 H21B 109.5 . . ?
C16 C21 H21C 109.5 . . ?
H21A C21 H21B 109.5 . . ?
H21A C21 H21C 109.5 . . ?
H21B C21 H21C 109.5 . . ?
C17 C22 H22A 109.5 . . ?
C17 C22 H22B 109.5 . . ?
C17 C22 H22C 109.5 . . ?
H22A C22 H22B 109.5 . . ?
H22A C22 H22C 109.5 . . ?
H22B C22 H22C 109.5 . . ?
C18 C23 H23A 109.5 . . ?
C18 C23 H23B 109.5 . . ?
C18 C23 H23C 109.5 . . ?
H23A C23 H23B 109.5 . . ?
H23A C23 H23C 109.5 . . ?
H23B C23 H23C 109.5 . . ?
N3 C24 C25 175(2) . . ?
C26 C25 C24 118.7(14) . . ?
C26 C25 C30 120.8(15) . . ?
C30 C25 C24 120.5(15) . . ?
C25 C26 H26 120.7 . . ?
C25 C26 C27 118.6(14) . . ?
C27 C26 H26 120.7 . . ?
C26 C27 H27 119.2 . . ?
C26 C27 C28 121.7(15) . . ?
C28 C27 H27 119.2 . . ?
C27 C28 H28 121.4 . . ?
C29 C28 C27 117.2(16) . . ?
C29 C28 H28 121.4 . . ?
C28 C29 H29 118.0 . . ?
C30 C29 C28 123.9(17) . . ?
C30 C29 H29 118.0 . . ?
C25 C30 H30 121.1 . . ?
C29 C30 C25 117.8(17) . . ?
C29 C30 H30 121.1 . . ?
C7 N1 H1A 120.0 . . ?
C7 N1 H1B 120.0 . . ?
H1A N1 H1B 120.0 . . ?
C7 N2 Rh1 116.9(6) . . ?
C7 N2 C8 120.7(8) . . ?
C8 N2 Rh1 122.3(6) . . ?

loop_
_geom_bond_atom_site_label_1
_geom_bond_atom_site_label_2
_geom_bond_distance
_geom_bond_site_symmetry_2
_geom_bond_publ_flag
Rh1 C1 2.037(9) . ?
Rh1 C14 2.148(11) . ?
Rh1 C15 2.194(12) . ?
Rh1 C16 2.164(10) . ?
Rh1 C17 2.277(9) . ?
Rh1 C18 2.277(9) . ?
Rh1 Cl1 2.415(2) . ?
Rh1 N2 2.112(8) . ?
C1 C2 1.381(13) . ?
C1 C6 1.424(12) . ?
C2 H2 0.9300 . ?
C2 C3 1.378(15) . ?
C3 H3 0.9300 . ?
C3 C4 1.376(16) . ?
C4 H4 0.9300 . ?
C4 C5 1.378(14) . ?
C5 H5 0.9300 . ?
C5 C6 1.400(12) . ?
C6 C7 1.457(12) . ?
C7 N1 1.324(12) . ?
C7 N2 1.307(11) . ?
C8 C9 1.411(13) . ?
C8 C13 1.391(13) . ?
C8 N2 1.400(12) . ?
C9 H9 0.9300 . ?
C9 C10 1.383(14) . ?
C10 H10 0.9300 . ?
C10 C11 1.327(17) . ?
C11 H11 0.9300 . ?
C11 C12 1.397(18) . ?
C12 H12 0.9300 . ?
C12 C13 1.390(16) . ?
C13 H13 0.9300 . ?
C14 C15 1.412(19) . ?
C14 C18 1.396(18) . ?
C14 C19 1.506(19) . ?
C15 C16 1.43(2) . ?
C15 C20 1.43(2) . ?
C16 C17 1.41(2) . ?
C16 C21 1.51(2) . ?
C17 C18 1.422(17) . ?
C17 C22 1.495(18) . ?
C18 C23 1.522(18) . ?
C19 H19A 0.9600 . ?
C19 H19B 0.9600 . ?
C19 H19C 0.9600 . ?
C20 H20A 0.9600 . ?
C20 H20B 0.9600 . ?
C20 H20C 0.9600 . ?
C21 H21A 0.9600 . ?
C21 H21B 0.9600 . ?
C21 H21C 0.9600 . ?
C22 H22A 0.9600 . ?
C22 H22B 0.9600 . ?
C22 H22C 0.9600 . ?
C23 H23A 0.9600 . ?
C23 H23B 0.9600 . ?
C23 H23C 0.9600 . ?
C24 C25 1.47(2) . ?
C24 N3 1.16(3) . ?
C25 C26 1.338(19) . ?
C25 C30 1.38(2) . ?
C26 H26 0.9300 . ?
C26 C27 1.36(2) . ?
C27 H27 0.9300 . ?
C27 C28 1.37(2) . ?
C28 H28 0.9300 . ?
C28 C29 1.33(3) . ?
C29 H29 0.9300 . ?
C29 C30 1.32(3) . ?
C30 H30 0.9300 . ?
N1 H1A 0.8600 . ?
N1 H1B 0.8600 . ?

loop_
_geom_torsion_atom_site_label_1
_geom_torsion_atom_site_label_2
_geom_torsion_atom_site_label_3
_geom_torsion_atom_site_label_4
_geom_torsion
_geom_torsion_site_symmetry_1
_geom_torsion_site_symmetry_2
_geom_torsion_site_symmetry_3
_geom_torsion_site_symmetry_4
_geom_torsion_publ_flag
Rh1 C1 C2 C3 175.9(9) . . . . ?
Rh1 C1 C6 C5 -175.6(7) . . . . ?
Rh1 C1 C6 C7 4.3(10) . . . . ?
Rh1 C14 C15 C16 -61.3(8) . . . . ?
Rh1 C14 C15 C20 120.6(15) . . . . ?
Rh1 C14 C18 C17 60.6(7) . . . . ?
Rh1 C14 C18 C23 -119.5(10) . . . . ?
Rh1 C15 C16 C17 -67.1(7) . . . . ?
Rh1 C15 C16 C21 120.6(13) . . . . ?
Rh1 C16 C17 C18 -61.2(7) . . . . ?
Rh1 C16 C17 C22 117.8(11) . . . . ?
Rh1 C17 C18 C14 -57.4(7) . . . . ?
Rh1 C17 C18 C23 122.7(10) . . . . ?
C1 C2 C3 C4 -2(2) . . . . ?
C1 C6 C7 N1 -178.6(8) . . . . ?
C1 C6 C7 N2 -0.4(11) . . . . ?
C2 C1 C6 C5 -1.5(13) . . . . ?
C2 C1 C6 C7 178.3(9) . . . . ?
C2 C3 C4 C5 0.5(19) . . . . ?
C3 C4 C5 C6 0.7(17) . . . . ?
C4 C5 C6 C1 -0.2(14) . . . . ?
C4 C5 C6 C7 -180.0(9) . . . . ?
C5 C6 C7 N1 1.2(14) . . . . ?
C5 C6 C7 N2 179.4(9) . . . . ?
C6 C1 C2 C3 2.8(17) . . . . ?
C6 C7 N2 Rh1 -3.6(10) . . . . ?
C6 C7 N2 C8 178.8(8) . . . . ?
C8 C9 C10 C11 2.0(18) . . . . ?
C9 C8 C13 C12 6.5(14) . . . . ?
C9 C8 N2 Rh1 -71.2(11) . . . . ?
C9 C8 N2 C7 106.2(11) . . . . ?
C9 C10 C11 C12 0.7(19) . . . . ?
C10 C11 C12 C13 0.2(19) . . . . ?
C11 C12 C13 C8 -4.0(17) . . . . ?
C13 C8 C9 C10 -5.5(15) . . . . ?
C13 C8 N2 Rh1 109.1(9) . . . . ?
C13 C8 N2 C7 -73.5(12) . . . . ?
C14 C15 C16 Rh1 60.9(8) . . . . ?
C14 C15 C16 C17 -6.1(12) . . . . ?
C14 C15 C16 C21 -178.4(11) . . . . ?
C15 C14 C18 Rh1 -65.5(8) . . . . ?
C15 C14 C18 C17 -4.9(12) . . . . ?
C15 C14 C18 C23 175.1(10) . . . . ?
C15 C16 C17 Rh1 64.6(7) . . . . ?
C15 C16 C17 C18 3.4(11) . . . . ?
C15 C16 C17 C22 -177.7(11) . . . . ?
C16 C17 C18 Rh1 58.2(7) . . . . ?
C16 C17 C18 C14 0.9(11) . . . . ?
C16 C17 C18 C23 -179.1(10) . . . . ?
C18 C14 C15 Rh1 68.0(8) . . . . ?
C18 C14 C15 C16 6.7(13) . . . . ?
C18 C14 C15 C20 -171.4(14) . . . . ?
C19 C14 C15 Rh1 -122.7(12) . . . . ?
C19 C14 C15 C16 176.1(10) . . . . ?
C19 C14 C15 C20 -2(2) . . . . ?
C19 C14 C18 Rh1 124.9(12) . . . . ?
C19 C14 C18 C17 -174.4(10) . . . . ?
C19 C14 C18 C23 5.5(17) . . . . ?
C20 C15 C16 Rh1 -120.8(14) . . . . ?
C20 C15 C16 C17 172.1(13) . . . . ?
C20 C15 C16 C21 0(2) . . . . ?
C21 C16 C17 Rh1 -122.3(12) . . . . ?
C21 C16 C17 C18 176.5(10) . . . . ?
C21 C16 C17 C22 -4.5(17) . . . . ?
C22 C17 C18 Rh1 -120.7(11) . . . . ?
C22 C17 C18 C14 -178.1(11) . . . . ?
C22 C17 C18 C23 2.0(16) . . . . ?
C24 C25 C26 C27 178.2(15) . . . . ?
C24 C25 C30 C29 -180.0(19) . . . . ?
C25 C26 C27 C28 2(3) . . . . ?
C26 C25 C30 C29 0(3) . . . . ?
C26 C27 C28 C29 0(3) . . . . ?
C27 C28 C29 C30 -2(3) . . . . ?
C28 C29 C30 C25 2(4) . . . . ?
C30 C25 C26 C27 -2(2) . . . . ?
N1 C7 N2 Rh1 174.5(7) . . . . ?
N1 C7 N2 C8 -3.0(14) . . . . ?
N2 C8 C9 C10 174.8(10) . . . . ?
N2 C8 C13 C12 -173.7(10) . . . . ?
